data_1550874
loop_
_publ_author_name
'Feuerstein, Thomas J.'
'Goswami, Bhupendra'
'Rauthe, Pascal'
'K\"oppe, Ralf'
'Lebedkin, Sergei'
'Kappes, Manfred M.'
'Roesky, Peter W.'

_publ_section_title
;
 Alkali metal complexes of an enantiopure iminophosphonamide ligand with
 bright delayed fluorescence
;
_journal_issue 18
_journal_name_full 'Chemical Science'
_journal_page_first 4742
_journal_page_last 4749
_journal_paper_doi 10.1039/C9SC00629J
_journal_volume 10
_journal_year 2019
_chemical_absolute_configuration rmad
_chemical_formula_moiety 'C56 H56 N4 Na2 P2'
_chemical_formula_sum 'C56 H56 N4 Na2 P2'
_chemical_formula_weight 892.96
_space_group_crystal_system monoclinic
_space_group_IT_number 4
_space_group_name_Hall 'P 2yb'
_space_group_name_H-M_alt 'P 1 21 1'
_symmetry_space_group_name_Hall 'P 2yb'
_symmetry_space_group_name_H-M 'P 1 21 1'
_atom_sites_solution_hydrogens geom
_audit_creation_date 2019-01-17
_audit_creation_method
;
Olex2 1.2
(compiled 2018.05.29 svn.r3508 for OlexSys, GUI svn.r5506)
;
_audit_update_record
;
2019-01-23 deposited with the CCDC.    2019-03-12 downloaded from the CCDC.
;
_cell_angle_alpha 90
_cell_angle_beta 116.13(3)
_cell_angle_gamma 90
_cell_formula_units_Z 2
_cell_length_a 11.854(2)
_cell_length_b 18.092(4)
_cell_length_c 12.986(3)
_cell_measurement_reflns_used 8527
_cell_measurement_temperature 210
_cell_measurement_theta_max 28.60
_cell_measurement_theta_min 1.75
_cell_volume 2500.4(11)
_computing_molecular_graphics 'Olex2 (Dolomanov et al., 2009)'
_computing_publication_material 'Olex2 (Dolomanov et al., 2009)'
_computing_structure_refinement 'ShelXL (Sheldrick, 2015)'
_computing_structure_solution 'ShelXT (Sheldrick, 2015)'
_diffrn_ambient_temperature 210.0
_diffrn_detector_area_resol_mean 6.67
_diffrn_detector_type 'STOE Imaging Plate'
_diffrn_measured_fraction_theta_full 1.000
_diffrn_measured_fraction_theta_max 0.995
_diffrn_measurement_device '2-circle diffractometer'
_diffrn_measurement_device_type 'STOE IPDS 2'
_diffrn_measurement_method '\w scans'
_diffrn_radiation_monochromator graphite
_diffrn_radiation_type MoK\a
_diffrn_radiation_wavelength 0.71073
_diffrn_reflns_av_R_equivalents 0.0737
_diffrn_reflns_av_unetI/netI 0.1401
_diffrn_reflns_Laue_measured_fraction_full 1.000
_diffrn_reflns_Laue_measured_fraction_max 0.995
_diffrn_reflns_limit_h_max 14
_diffrn_reflns_limit_h_min -14
_diffrn_reflns_limit_k_max 22
_diffrn_reflns_limit_k_min -21
_diffrn_reflns_limit_l_max 16
_diffrn_reflns_limit_l_min -15
_diffrn_reflns_number 21802
_diffrn_reflns_point_group_measured_fraction_full 0.983
_diffrn_reflns_point_group_measured_fraction_max 0.974
_diffrn_reflns_theta_full 25.242
_diffrn_reflns_theta_max 26.083
_diffrn_reflns_theta_min 1.914
_exptl_absorpt_coefficient_mu 0.145
_exptl_absorpt_correction_T_max 0.5757
_exptl_absorpt_correction_T_min 0.3606
_exptl_absorpt_correction_type integration
_exptl_absorpt_process_details 'STOE X-Red, X-Shape & LANA'
_exptl_crystal_colour colourless
_exptl_crystal_colour_primary colourless
_exptl_crystal_density_diffrn 1.186
_exptl_crystal_density_method 'not measured'
_exptl_crystal_description prism
_exptl_crystal_F_000 944
_exptl_crystal_size_max 0.282
_exptl_crystal_size_mid 0.194
_exptl_crystal_size_min 0.109
_refine_diff_density_max 0.272
_refine_diff_density_min -0.211
_refine_diff_density_rms 0.038
_refine_ls_abs_structure_details
;
 Flack x determined using 1568 quotients [(I+)-(I-)]/[(I+)+(I-)]
 (Parsons, Flack and Wagner, Acta Cryst. B69 (2013) 249-259).
;
_refine_ls_abs_structure_Flack -0.20(8)
_refine_ls_extinction_method none
_refine_ls_goodness_of_fit_ref 0.830
_refine_ls_hydrogen_treatment constr
_refine_ls_matrix_type full
_refine_ls_number_parameters 581
_refine_ls_number_reflns 9684
_refine_ls_number_restraints 1
_refine_ls_restrained_S_all 0.830
_refine_ls_R_factor_all 0.1177
_refine_ls_R_factor_gt 0.0576
_refine_ls_shift/su_max 0.000
_refine_ls_shift/su_mean 0.000
_refine_ls_structure_factor_coef Fsqd
_refine_ls_weighting_details 'w=1/[\s^2^(Fo^2^)+(0.0088P)^2^] where P=(Fo^2^+2Fc^2^)/3'
_refine_ls_weighting_scheme calc
_refine_ls_wR_factor_gt 0.0587
_refine_ls_wR_factor_ref 0.0696
_reflns_Friedel_coverage 0.895
_reflns_Friedel_fraction_full 0.965
_reflns_Friedel_fraction_max 0.952
_reflns_number_gt 5402
_reflns_number_total 9684
_reflns_threshold_expression 'I > 2\s(I)'
_cod_data_source_file c9sc00629j2.cif
_cod_data_source_block tjf053
_cod_original_cell_volume 2500.2(10)
_cod_database_code 1550874
_shelx_shelxl_version_number 2018/3
_shelx_space_group_comment
;
The symmetry employed for this shelxl refinement is uniquely defined
by the following loop, which should always be used as a source of
symmetry information in preference to the above space-group names.
They are only intended as comments.
;
_olex2_refinement_description
;
1. Fixed Uiso
 At 1.2 times of:
  All C(H) groups
 At 1.5 times of:
  All C(H,H,H) groups
2.a Ternary CH refined with riding coordinates:
 C17(H17), C25(H25), C9(H9), C1(H1)
2.b Aromatic/amide H refined with riding coordinates:
 C28(H28), C44(H44), C46(H46), C43(H43), C37(H37), C20(H20), C50(H50),
 C34(H34), C24(H24), C40(H40), C56(H56), C38(H38), C35(H35), C41(H41), C36(H36),
  C42(H42), C23(H23), C30(H30), C29(H29), C53(H53), C48(H48), C55(H55),
 C22(H22), C8(H8), C49(H49), C6(H6), C52(H52), C32(H32), C54(H54), C16(H16),
 C14(H14), C21(H21), C47(H47), C12(H12), C7(H7), C15(H15), C5(H5), C31(H31),
 C4(H4), C13(H13)
2.c Idealised Me refined as rotating group:
 C2(H2a,H2b,H2c), C18(H18a,H18b,H18c), C26(H26a,H26b,H26c), C10(H10a,H10b,H10c)
;
_olex2_submission_special_instructions 'No special instructions were received'

loop_
_space_group_symop_operation_xyz
'x, y, z'
'-x, y+1/2, -z'

loop_
_atom_site_label
_atom_site_type_symbol
_atom_site_fract_x
_atom_site_fract_y
_atom_site_fract_z
_atom_site_U_iso_or_equiv
_atom_site_adp_type
_atom_site_occupancy
_atom_site_site_symmetry_order
_atom_site_calc_flag
_atom_site_refinement_flags_posn
P1 P -1.81666(13) -0.37939(7) -1.59397(13) 0.0362(4) Uani 1 1 d .
P2 P -1.40888(12) -0.39866(8) -1.13912(13) 0.0337(4) Uani 1 1 d .
Na1 Na -1.66497(18) -0.35992(13) -1.2943(2) 0.0539(7) Uani 1 1 d .
N2 N -1.6910(4) -0.4242(2) -1.5660(4) 0.0406(12) Uani 1 1 d .
N1 N -1.8029(4) -0.3342(2) -1.4819(4) 0.0394(12) Uani 1 1 d .
N3 N -1.5156(3) -0.4587(2) -1.2059(4) 0.0333(11) Uani 1 1 d .
C51 C -1.2515(4) -0.4377(3) -1.0882(5) 0.0382(15) Uani 1 1 d .
C45 C -1.4130(4) -0.3655(3) -1.0088(5) 0.0366(14) Uani 1 1 d .
N4 N -1.4374(4) -0.3352(2) -1.2333(4) 0.0381(12) Uani 1 1 d .
C39 C -1.9559(5) -0.4384(3) -1.6395(5) 0.0366(14) Uani 1 1 d .
C11 C -1.5124(5) -0.4664(3) -1.5912(5) 0.0388(14) Uani 1 1 d .
C28 C -1.4394(6) -0.2416(3) -1.4205(6) 0.0470(16) Uani 1 1 d .
H28 H -1.521663 -0.253696 -1.430541 0.056 Uiso 1 1 calc R
C44 C -2.0778(4) -0.4112(3) -1.6895(5) 0.0424(15) Uani 1 1 d .
H44 H -2.091119 -0.360507 -1.710390 0.051 Uiso 1 1 calc R
C46 C -1.3228(5) -0.3171(3) -0.9330(5) 0.0473(16) Uani 1 1 d .
H46 H -1.250095 -0.305911 -0.943216 0.057 Uiso 1 1 calc R
C43 C -2.1806(5) -0.4554(3) -1.7097(5) 0.0466(16) Uani 1 1 d .
H43 H -2.262685 -0.434791 -1.742381 0.056 Uiso 1 1 calc R
C33 C -1.8529(4) -0.3177(3) -1.7172(5) 0.0377(14) Uani 1 1 d .
C37 C -1.8129(6) -0.2015(3) -1.7860(7) 0.0581(19) Uani 1 1 d .
H37 H -1.768660 -0.155880 -1.770662 0.070 Uiso 1 1 calc R
C17 C -1.5164(5) -0.5310(3) -1.1536(5) 0.0414(15) Uani 1 1 d .
H17 H -1.463842 -0.527302 -1.068801 0.050 Uiso 1 1 calc R
C25 C -1.3636(5) -0.2673(3) -1.2113(5) 0.0413(15) Uani 1 1 d .
H25 H -1.280535 -0.275825 -1.143930 0.050 Uiso 1 1 calc R
C20 C -1.7493(5) -0.5419(3) -1.2821(6) 0.0542(18) Uani 1 1 d .
H20 H -1.735336 -0.519063 -1.341346 0.065 Uiso 1 1 calc R
C50 C -1.5149(5) -0.3824(3) -0.9865(5) 0.0475(15) Uani 1 1 d .
H50 H -1.577020 -0.415881 -1.035552 0.057 Uiso 1 1 calc R
C9 C -1.6496(5) -0.4427(3) -1.6536(5) 0.0461(16) Uani 1 1 d .
H9 H -1.652852 -0.396428 -1.697034 0.055 Uiso 1 1 calc R
C34 C -1.9385(5) -0.3342(3) -1.8302(5) 0.0442(15) Uani 1 1 d .
H34 H -1.981349 -0.380267 -1.846976 0.053 Uiso 1 1 calc R
C24 C -1.6735(6) -0.5855(3) -1.0927(6) 0.0564(18) Uani 1 1 d .
H24 H -1.606523 -0.593182 -1.018585 0.068 Uiso 1 1 calc R
C40 C -1.9402(5) -0.5133(3) -1.6140(5) 0.0497(17) Uani 1 1 d .
H40 H -1.858138 -0.533968 -1.581005 0.060 Uiso 1 1 calc R
C19 C -1.6497(5) -0.5519(3) -1.1762(6) 0.0429(15) Uani 1 1 d .
C56 C -1.2002(5) -0.4802(3) -0.9871(5) 0.0444(16) Uani 1 1 d .
H56 H -1.241717 -0.482817 -0.939164 0.053 Uiso 1 1 calc R
C38 C -1.7897(5) -0.2509(3) -1.6967(6) 0.0469(16) Uani 1 1 d .
H38 H -1.730009 -0.238613 -1.620999 0.056 Uiso 1 1 calc R
C1 C -1.9140(5) -0.3033(3) -1.4741(5) 0.0413(15) Uani 1 1 d .
H1 H -1.980735 -0.342170 -1.499190 0.050 Uiso 1 1 calc R
C3 C -1.8752(5) -0.2861(3) -1.3472(6) 0.0424(15) Uani 1 1 d .
C35 C -1.9611(5) -0.2844(4) -1.9173(6) 0.0543(18) Uani 1 1 d .
H35 H -2.020416 -0.296062 -1.993339 0.065 Uiso 1 1 calc R
C41 C -2.0437(5) -0.5584(3) -1.6364(6) 0.060(2) Uani 1 1 d .
H41 H -2.031325 -0.609675 -1.619678 0.072 Uiso 1 1 calc R
C36 C -1.8985(6) -0.2177(3) -1.8953(6) 0.0596(19) Uani 1 1 d .
H36 H -1.914772 -0.183476 -1.955667 0.072 Uiso 1 1 calc R
C27 C -1.3409(5) -0.2469(3) -1.3126(6) 0.0427(15) Uani 1 1 d .
C42 C -2.1636(5) -0.5297(3) -1.6824(6) 0.0560(18) Uani 1 1 d .
H42 H -2.233488 -0.560506 -1.695165 0.067 Uiso 1 1 calc R
C2 C -1.9685(5) -0.2345(3) -1.5484(5) 0.0581(18) Uani 1 1 d .
H2A H -1.902585 -0.197001 -1.529044 0.087 Uiso 1 1 calc GR
H2B H -2.037275 -0.214674 -1.534226 0.087 Uiso 1 1 calc GR
H2C H -2.000393 -0.247843 -1.629570 0.087 Uiso 1 1 calc GR
C23 C -1.7941(6) -0.6085(3) -1.1153(7) 0.066(2) Uani 1 1 d .
H23 H -1.808573 -0.631681 -1.056590 0.079 Uiso 1 1 calc R
C18 C -1.4605(5) -0.5905(3) -1.2007(7) 0.067(2) Uani 1 1 d .
H18A H -1.509443 -0.593503 -1.284182 0.100 Uiso 1 1 calc GR
H18B H -1.463021 -0.638286 -1.166283 0.100 Uiso 1 1 calc GR
H18C H -1.373230 -0.577843 -1.181963 0.100 Uiso 1 1 calc GR
C30 C -1.3045(7) -0.2030(4) -1.5029(7) 0.070(2) Uani 1 1 d .
H30 H -1.291993 -0.187751 -1.567193 0.085 Uiso 1 1 calc R
C26 C -1.4307(6) -0.2026(3) -1.1823(6) 0.0622(19) Uani 1 1 d .
H26A H -1.514700 -0.195711 -1.245389 0.093 Uiso 1 1 calc GR
H26B H -1.381662 -0.157188 -1.171377 0.093 Uiso 1 1 calc GR
H26C H -1.437978 -0.214052 -1.111674 0.093 Uiso 1 1 calc GR
C29 C -1.4225(6) -0.2193(3) -1.5153(6) 0.0601(19) Uani 1 1 d .
H29 H -1.492674 -0.215277 -1.588419 0.072 Uiso 1 1 calc R
C53 C -1.0753(6) -0.4726(4) -1.1236(7) 0.066(2) Uani 1 1 d .
H53 H -1.032009 -0.469324 -1.170098 0.079 Uiso 1 1 calc R
C48 C -1.4388(7) -0.3027(4) -0.8237(6) 0.065(2) Uani 1 1 d .
H48 H -1.447462 -0.280998 -0.760925 0.078 Uiso 1 1 calc R
C55 C -1.0883(5) -0.5182(3) -0.9579(6) 0.060(2) Uani 1 1 d .
H55 H -1.053496 -0.546653 -0.889493 0.071 Uiso 1 1 calc R
C22 C -1.8915(6) -0.5980(4) -1.2205(8) 0.064(2) Uani 1 1 d .
H22 H -1.973739 -0.613892 -1.235523 0.076 Uiso 1 1 calc R
C8 C -1.7942(5) -0.2292(3) -1.2932(6) 0.0568(19) Uani 1 1 d .
H8 H -1.766248 -0.198018 -1.336126 0.068 Uiso 1 1 calc R
C10 C -1.7289(5) -0.5011(4) -1.7406(6) 0.079(2) Uani 1 1 d .
H10A H -1.730046 -0.546620 -1.700088 0.118 Uiso 1 1 calc GR
H10B H -1.692453 -0.511455 -1.793775 0.118 Uiso 1 1 calc GR
H10C H -1.814906 -0.482797 -1.783650 0.118 Uiso 1 1 calc GR
C49 C -1.5281(6) -0.3516(3) -0.8947(6) 0.0614(19) Uani 1 1 d .
H49 H -1.598017 -0.364180 -0.880891 0.074 Uiso 1 1 calc R
C6 C -1.7933(7) -0.2592(5) -1.1151(7) 0.086(3) Uani 1 1 d .
H6 H -1.766412 -0.249244 -1.035920 0.103 Uiso 1 1 calc R
C52 C -1.1868(5) -0.4344(3) -1.1539(6) 0.0524(17) Uani 1 1 d .
H52 H -1.219388 -0.405175 -1.221607 0.063 Uiso 1 1 calc R
C32 C -1.2217(6) -0.2300(3) -1.3015(7) 0.062(2) Uani 1 1 d .
H32 H -1.151410 -0.232845 -1.228309 0.074 Uiso 1 1 calc R
C54 C -1.0277(6) -0.5152(4) -1.0264(7) 0.063(2) Uani 1 1 d .
H54 H -0.952652 -0.542684 -1.006460 0.075 Uiso 1 1 calc R
C16 C -1.4169(5) -0.4158(3) -1.5650(5) 0.0569(18) Uani 1 1 d .
H16 H -1.436301 -0.366678 -1.592976 0.068 Uiso 1 1 calc R
C14 C -1.2624(7) -0.5058(7) -1.4590(7) 0.097(3) Uani 1 1 d .
H14 H -1.177208 -0.519346 -1.413704 0.117 Uiso 1 1 calc R
C21 C -1.8702(6) -0.5645(4) -1.3046(7) 0.066(2) Uani 1 1 d .
H21 H -1.937819 -0.556552 -1.378322 0.079 Uiso 1 1 calc R
C47 C -1.3382(6) -0.2853(3) -0.8430(6) 0.0582(19) Uani 1 1 d .
H47 H -1.277692 -0.250945 -0.794212 0.070 Uiso 1 1 calc R
C12 C -1.4778(6) -0.5368(3) -1.5510(6) 0.064(2) Uani 1 1 d .
H12 H -1.540858 -0.573610 -1.569584 0.076 Uiso 1 1 calc R
C7 C -1.7521(6) -0.2164(4) -1.1757(7) 0.072(2) Uani 1 1 d .
H7 H -1.694498 -0.177529 -1.138983 0.086 Uiso 1 1 calc R
C15 C -1.2931(7) -0.4357(5) -1.4987(7) 0.085(3) Uani 1 1 d .
H15 H -1.228720 -0.399803 -1.480664 0.101 Uiso 1 1 calc R
C5 C -1.8744(7) -0.3179(5) -1.1657(8) 0.091(3) Uani 1 1 d .
H5 H -1.901775 -0.348737 -1.121990 0.109 Uiso 1 1 calc R
C31 C -1.2046(7) -0.2089(4) -1.3970(8) 0.078(3) Uani 1 1 d .
H31 H -1.122273 -0.198566 -1.388276 0.093 Uiso 1 1 calc R
C4 C -1.9144(6) -0.3301(4) -1.2824(7) 0.071(2) Uani 1 1 d .
H4 H -1.970320 -0.369896 -1.318368 0.086 Uiso 1 1 calc R
C13 C -1.3552(8) -0.5556(5) -1.4851(7) 0.092(3) Uani 1 1 d .
H13 H -1.335080 -0.604692 -1.457158 0.110 Uiso 1 1 calc R
Na2 Na -1.50938(19) -0.42641(13) -1.3907(2) 0.0533(7) Uani 1 1 d .

loop_
_atom_site_aniso_label
_atom_site_aniso_U_11
_atom_site_aniso_U_22
_atom_site_aniso_U_33
_atom_site_aniso_U_23
_atom_site_aniso_U_13
_atom_site_aniso_U_12
P1 0.0394(7) 0.0344(9) 0.0323(9) 0.0014(7) 0.0135(7) 0.0015(7)
P2 0.0352(8) 0.0361(9) 0.0295(8) -0.0021(7) 0.0141(7) -0.0004(6)
Na1 0.0453(12) 0.0644(17) 0.0470(16) 0.0018(12) 0.0158(12) 0.0122(11)
N2 0.046(2) 0.041(3) 0.035(3) -0.001(2) 0.018(2) 0.002(2)
N1 0.042(2) 0.040(3) 0.035(3) -0.003(2) 0.015(2) 0.003(2)
N3 0.036(2) 0.036(3) 0.030(3) 0.000(2) 0.017(2) -0.0029(19)
C51 0.031(3) 0.039(3) 0.040(4) -0.008(3) 0.011(3) -0.004(3)
C45 0.043(3) 0.034(3) 0.033(3) 0.003(3) 0.017(3) 0.005(3)
N4 0.044(3) 0.032(3) 0.032(3) -0.001(2) 0.010(2) -0.007(2)
C39 0.044(3) 0.036(3) 0.027(3) 0.002(3) 0.014(3) 0.004(3)
C11 0.049(3) 0.042(3) 0.032(4) -0.003(3) 0.024(3) 0.003(3)
C28 0.061(4) 0.046(4) 0.048(5) 0.005(3) 0.037(4) 0.004(3)
C44 0.047(3) 0.040(3) 0.040(4) 0.002(3) 0.018(3) 0.002(3)
C46 0.060(4) 0.042(4) 0.035(4) 0.002(3) 0.017(3) 0.005(3)
C43 0.042(3) 0.052(4) 0.041(4) 0.001(3) 0.013(3) -0.003(3)
C33 0.041(3) 0.031(3) 0.039(4) 0.003(3) 0.016(3) 0.000(3)
C37 0.074(4) 0.044(4) 0.072(6) 0.007(4) 0.046(4) -0.005(3)
C17 0.041(3) 0.041(3) 0.040(4) -0.002(3) 0.016(3) 0.002(3)
C25 0.045(3) 0.042(3) 0.032(4) 0.000(3) 0.012(3) -0.007(3)
C20 0.052(4) 0.067(5) 0.045(5) 0.002(4) 0.024(3) -0.015(3)
C50 0.053(3) 0.055(4) 0.037(4) -0.001(3) 0.022(3) 0.003(3)
C9 0.053(3) 0.046(4) 0.040(4) -0.004(3) 0.021(3) 0.007(3)
C34 0.057(3) 0.038(3) 0.037(4) 0.000(3) 0.021(3) -0.001(3)
C24 0.061(4) 0.050(4) 0.059(5) 0.014(4) 0.027(4) 0.005(3)
C40 0.048(3) 0.045(4) 0.054(5) 0.008(3) 0.020(3) 0.001(3)
C19 0.050(3) 0.030(3) 0.046(4) 0.000(3) 0.020(3) 0.001(3)
C56 0.045(3) 0.038(3) 0.043(4) -0.006(3) 0.012(3) 0.001(3)
C38 0.050(3) 0.047(4) 0.046(4) -0.001(3) 0.024(3) -0.003(3)
C1 0.044(3) 0.042(3) 0.036(4) -0.001(3) 0.016(3) 0.009(3)
C3 0.045(3) 0.046(4) 0.042(4) 0.001(3) 0.025(3) 0.010(3)
C35 0.059(4) 0.064(5) 0.041(4) 0.004(4) 0.023(3) 0.006(3)
C41 0.060(4) 0.043(4) 0.073(6) 0.012(4) 0.025(4) -0.001(3)
C36 0.078(4) 0.052(4) 0.064(5) 0.022(4) 0.045(4) 0.012(4)
C27 0.047(3) 0.036(3) 0.047(4) 0.002(3) 0.023(3) 0.002(3)
C42 0.049(4) 0.057(4) 0.060(5) 0.006(4) 0.022(3) -0.006(3)
C2 0.062(4) 0.061(4) 0.054(5) 0.003(4) 0.028(4) 0.018(3)
C23 0.076(5) 0.058(5) 0.089(7) 0.013(4) 0.060(5) -0.003(4)
C18 0.059(4) 0.045(4) 0.102(7) -0.011(4) 0.042(4) -0.003(3)
C30 0.097(6) 0.059(5) 0.081(7) 0.012(4) 0.063(5) 0.006(4)
C26 0.102(5) 0.044(4) 0.060(5) -0.005(3) 0.053(4) -0.003(4)
C29 0.073(5) 0.052(4) 0.060(5) 0.001(4) 0.034(4) 0.003(4)
C53 0.055(4) 0.068(5) 0.082(6) -0.018(4) 0.037(4) 0.002(4)
C48 0.104(6) 0.058(4) 0.042(5) -0.006(4) 0.041(4) 0.022(4)
C55 0.050(4) 0.055(4) 0.049(5) -0.016(3) -0.001(4) 0.011(3)
C22 0.052(4) 0.054(4) 0.095(7) -0.007(4) 0.041(5) -0.013(3)
C8 0.066(4) 0.050(4) 0.053(5) -0.008(4) 0.024(4) 0.007(3)
C10 0.067(4) 0.102(6) 0.057(6) -0.031(5) 0.018(4) 0.003(4)
C49 0.078(4) 0.060(5) 0.065(5) 0.002(4) 0.049(4) 0.013(4)
C6 0.078(6) 0.140(8) 0.046(6) -0.007(6) 0.033(5) 0.018(5)
C52 0.043(3) 0.058(4) 0.054(5) -0.002(3) 0.020(3) -0.004(3)
C32 0.055(4) 0.061(4) 0.071(6) 0.015(4) 0.030(4) -0.002(3)
C54 0.049(4) 0.056(5) 0.074(6) -0.018(4) 0.018(4) 0.015(3)
C16 0.063(4) 0.060(4) 0.057(5) -0.003(4) 0.036(3) -0.003(4)
C14 0.049(5) 0.179(11) 0.054(6) 0.008(6) 0.014(4) 0.036(6)
C21 0.049(4) 0.076(5) 0.067(6) -0.012(4) 0.020(4) -0.014(3)
C47 0.080(5) 0.044(4) 0.038(5) -0.006(3) 0.015(4) 0.001(3)
C12 0.072(4) 0.049(4) 0.062(5) 0.008(4) 0.022(4) 0.008(4)
C7 0.077(5) 0.074(5) 0.058(6) -0.022(4) 0.025(5) 0.010(4)
C15 0.058(5) 0.138(8) 0.063(6) -0.020(6) 0.032(4) -0.016(5)
C5 0.088(5) 0.136(8) 0.059(6) 0.005(6) 0.043(5) -0.007(5)
C31 0.066(5) 0.082(6) 0.106(8) 0.004(5) 0.056(5) -0.011(4)
C4 0.062(4) 0.100(6) 0.059(6) -0.008(5) 0.032(4) -0.011(4)
C13 0.099(6) 0.089(6) 0.078(7) 0.025(5) 0.031(6) 0.052(5)
Na2 0.0518(12) 0.0702(17) 0.0363(15) -0.0070(13) 0.0179(11) 0.0003(12)

loop_
_atom_type_symbol
_atom_type_description
_atom_type_scat_dispersion_real
_atom_type_scat_dispersion_imag
_atom_type_scat_source
C C 0.0033 0.0016 'International Tables Vol C Tables 4.2.6.8 and 6.1.1.4'
H H 0.0000 0.0000 'International Tables Vol C Tables 4.2.6.8 and 6.1.1.4'
N N 0.0061 0.0033 'International Tables Vol C Tables 4.2.6.8 and 6.1.1.4'
Na Na 0.0362 0.0249 'International Tables Vol C Tables 4.2.6.8 and 6.1.1.4'
P P 0.1023 0.0942 'International Tables Vol C Tables 4.2.6.8 and 6.1.1.4'

loop_
_geom_angle_atom_site_label_1
_geom_angle_atom_site_label_2
_geom_angle_atom_site_label_3
_geom_angle
N2 P1 N1 109.8(2)
N2 P1 C39 113.4(2)
N2 P1 C33 110.1(3)
N1 P1 C39 107.8(3)
N1 P1 C33 111.7(2)
C39 P1 C33 103.9(3)
N3 P2 C51 111.8(2)
N3 P2 C45 113.0(2)
C45 P2 C51 103.5(3)
N4 P2 N3 102.8(2)
N4 P2 C51 113.1(3)
N4 P2 C45 113.0(2)
N1 Na1 N3 132.83(18)
N1 Na1 N4 117.61(19)
N1 Na1 C3 58.24(19)
N1 Na1 C8 72.69(19)
N1 Na1 C4 76.6(2)
N3 Na1 N4 61.23(14)
N3 Na1 C3 155.2(2)
N3 Na1 C8 154.5(2)
N3 Na1 C4 128.6(2)
N4 Na1 C3 139.25(19)
N4 Na1 C8 111.23(18)
N4 Na1 C4 151.9(2)
C3 Na1 C8 28.85(16)
C3 Na1 C4 26.57(18)
C8 Na1 C4 46.9(2)
P1 N2 Na2 126.7(3)
C9 N2 P1 122.7(4)
C9 N2 Na2 105.8(3)
P1 N1 Na1 126.5(2)
C1 N1 P1 121.1(3)
C1 N1 Na1 104.0(3)
P2 N3 Na1 89.66(19)
P2 N3 Na2 90.6(2)
Na1 N3 Na2 72.39(14)
C17 N3 P2 121.0(3)
C17 N3 Na1 136.1(3)
C17 N3 Na2 131.1(3)
C56 C51 P2 120.2(5)
C52 C51 P2 121.2(5)
C52 C51 C56 118.2(5)
C46 C45 P2 122.5(4)
C50 C45 P2 120.2(4)
C50 C45 C46 117.0(5)
P2 N4 Na1 87.1(2)
P2 N4 Na2 91.91(19)
C25 N4 P2 123.1(4)
C25 N4 Na1 133.1(3)
C25 N4 Na2 133.1(4)
Na2 N4 Na1 71.74(13)
C44 C39 P1 123.3(4)
C40 C39 P1 119.0(4)
C40 C39 C44 117.4(5)
C9 C11 Na2 89.7(3)
C16 C11 C9 120.8(5)
C16 C11 Na2 85.6(4)
C12 C11 C9 122.4(5)
C12 C11 C16 116.6(6)
C12 C11 Na2 90.5(4)
C27 C28 H28 118.9
C27 C28 C29 122.1(6)
C29 C28 H28 118.9
C39 C44 H44 118.9
C43 C44 C39 122.2(5)
C43 C44 H44 118.9
C45 C46 H46 119.6
C47 C46 C45 120.7(6)
C47 C46 H46 119.6
C44 C43 H43 120.1
C44 C43 C42 119.8(5)
C42 C43 H43 120.1
C34 C33 P1 124.5(4)
C38 C33 P1 117.6(5)
C38 C33 C34 117.9(5)
C38 C37 H37 119.6
C36 C37 H37 119.6
C36 C37 C38 120.8(6)
N3 C17 H17 108.6
N3 C17 C19 110.3(4)
N3 C17 C18 110.4(5)
C19 C17 H17 108.6
C19 C17 C18 110.2(4)
C18 C17 H17 108.6
N4 C25 H25 108.4
N4 C25 C27 111.0(5)
N4 C25 C26 110.8(5)
C27 C25 H25 108.4
C27 C25 C26 109.6(5)
C26 C25 H25 108.4
C19 C20 H20 119.2
C19 C20 C21 121.5(7)
C21 C20 H20 119.2
C45 C50 H50 119.1
C49 C50 C45 121.8(6)
C49 C50 H50 119.1
N2 C9 C11 107.2(5)
N2 C9 H9 107.7
N2 C9 C10 115.1(5)
C11 C9 H9 107.7
C11 C9 C10 111.2(5)
C10 C9 H9 107.7
C33 C34 H34 119.7
C35 C34 C33 120.7(6)
C35 C34 H34 119.7
C19 C24 H24 119.5
C19 C24 C23 120.9(6)
C23 C24 H24 119.5
C39 C40 H40 119.7
C39 C40 C41 120.6(5)
C41 C40 H40 119.7
C20 C19 C17 121.4(6)
C20 C19 C24 117.6(6)
C24 C19 C17 120.9(6)
C51 C56 H56 120.2
C55 C56 C51 119.5(6)
C55 C56 H56 120.2
C33 C38 C37 120.6(6)
C33 C38 H38 119.7
C37 C38 H38 119.7
N1 C1 H1 108.2
N1 C1 C3 107.2(4)
N1 C1 C2 114.0(5)
C3 C1 H1 108.2
C2 C1 H1 108.2
C2 C1 C3 110.9(5)
C1 C3 Na1 88.8(3)
C8 C3 Na1 83.0(3)
C8 C3 C1 120.8(6)
C8 C3 C4 118.0(7)
C4 C3 Na1 94.7(4)
C4 C3 C1 121.1(6)
C34 C35 H35 119.7
C34 C35 C36 120.7(6)
C36 C35 H35 119.7
C40 C41 H41 119.5
C42 C41 C40 121.1(6)
C42 C41 H41 119.5
C37 C36 C35 119.4(6)
C37 C36 H36 120.3
C35 C36 H36 120.3
C28 C27 C25 120.6(5)
C28 C27 C32 117.3(6)
C32 C27 C25 122.0(6)
C43 C42 H42 120.6
C41 C42 C43 118.9(6)
C41 C42 H42 120.6
C1 C2 H2A 109.5
C1 C2 H2B 109.5
C1 C2 H2C 109.5
H2A C2 H2B 109.5
H2A C2 H2C 109.5
H2B C2 H2C 109.5
C24 C23 H23 119.7
C22 C23 C24 120.7(7)
C22 C23 H23 119.7
C17 C18 H18A 109.5
C17 C18 H18B 109.5
C17 C18 H18C 109.5
H18A C18 H18B 109.5
H18A C18 H18C 109.5
H18B C18 H18C 109.5
C29 C30 H30 120.4
C29 C30 C31 119.2(7)
C31 C30 H30 120.4
C25 C26 H26A 109.5
C25 C26 H26B 109.5
C25 C26 H26C 109.5
H26A C26 H26B 109.5
H26A C26 H26C 109.5
H26B C26 H26C 109.5
C28 C29 H29 120.1
C30 C29 C28 119.8(7)
C30 C29 H29 120.1
C52 C53 H53 120.2
C54 C53 H53 120.2
C54 C53 C52 119.7(7)
C49 C48 H48 119.9
C47 C48 H48 119.9
C47 C48 C49 120.2(6)
C56 C55 H55 119.5
C54 C55 C56 121.0(7)
C54 C55 H55 119.5
C23 C22 H22 120.3
C23 C22 C21 119.4(6)
C21 C22 H22 120.3
Na1 C8 H8 99.5
C3 C8 Na1 68.1(3)
C3 C8 H8 119.5
C3 C8 C7 121.0(7)
C7 C8 Na1 102.1(4)
C7 C8 H8 119.5
C9 C10 H10A 109.5
C9 C10 H10B 109.5
C9 C10 H10C 109.5
H10A C10 H10B 109.5
H10A C10 H10C 109.5
H10B C10 H10C 109.5
C50 C49 H49 120.3
C48 C49 C50 119.4(6)
C48 C49 H49 120.3
C7 C6 H6 119.4
C7 C6 C5 121.3(8)
C5 C6 H6 119.4
C51 C52 C53 121.6(6)
C51 C52 H52 119.2
C53 C52 H52 119.2
C27 C32 H32 119.8
C27 C32 C31 120.5(7)
C31 C32 H32 119.8
C53 C54 H54 120.0
C55 C54 C53 120.0(6)
C55 C54 H54 120.0
C11 C16 H16 119.6
C11 C16 C15 120.8(7)
C11 C16 Na2 66.4(4)
C15 C16 H16 119.6
C15 C16 Na2 99.1(5)
Na2 C16 H16 104.3
C15 C14 H14 120.7
C13 C14 H14 120.7
C13 C14 C15 118.5(7)
C20 C21 H21 120.1
C22 C21 C20 119.9(7)
C22 C21 H21 120.1
C46 C47 H47 119.6
C48 C47 C46 120.8(6)
C48 C47 H47 119.6
C11 C12 H12 119.1
C11 C12 Na2 62.7(4)
C13 C12 C11 121.9(7)
C13 C12 H12 119.1
C13 C12 Na2 98.8(5)
Na2 C12 H12 108.4
C8 C7 H7 120.1
C6 C7 C8 119.8(8)
C6 C7 H7 120.1
C16 C15 H15 119.5
C14 C15 C16 120.9(8)
C14 C15 H15 119.5
C6 C5 H5 121.0
C6 C5 C4 118.1(8)
C4 C5 H5 121.0
C30 C31 C32 121.0(7)
C30 C31 H31 119.5
C32 C31 H31 119.5
Na1 C4 H4 108.7
C3 C4 Na1 58.7(3)
C3 C4 C5 121.8(7)
C3 C4 H4 119.1
C5 C4 Na1 102.0(4)
C5 C4 H4 119.1
C14 C13 C12 121.2(8)
C14 C13 H13 119.4
C12 C13 H13 119.4
N2 Na2 N3 122.18(17)
N2 Na2 N4 128.81(17)
N2 Na2 C11 56.61(17)
N2 Na2 C16 75.19(17)
N2 Na2 C12 71.48(17)
N3 Na2 C11 150.77(18)
N3 Na2 C16 159.59(18)
N3 Na2 C12 124.81(18)
N4 Na2 N3 60.49(15)
N4 Na2 C11 146.59(19)
N4 Na2 C16 119.13(19)
N4 Na2 C12 155.36(18)
C11 Na2 C16 28.01(15)
C11 Na2 C12 26.88(15)
C16 Na2 C12 46.20(18)

loop_
_geom_bond_atom_site_label_1
_geom_bond_atom_site_label_2
_geom_bond_distance
P1 N2 1.591(4)
P1 N1 1.613(5)
P1 C39 1.831(5)
P1 C33 1.839(6)
P2 N3 1.602(4)
P2 C51 1.825(5)
P2 C45 1.816(6)
P2 N4 1.601(4)
Na1 N1 2.306(5)
Na1 N3 2.420(4)
Na1 N4 2.494(5)
Na1 C3 2.637(5)
Na1 C8 2.821(6)
Na1 C4 3.075(7)
N2 C9 1.464(7)
N2 Na2 2.345(5)
N1 C1 1.475(6)
N3 C17 1.477(6)
N3 Na2 2.502(5)
C51 C56 1.406(7)
C51 C52 1.377(8)
C45 C46 1.397(7)
C45 C50 1.395(7)
N4 C25 1.461(6)
N4 Na2 2.468(5)
C39 C44 1.388(6)
C39 C40 1.387(7)
C11 C9 1.525(7)
C11 C16 1.377(7)
C11 C12 1.368(7)
C11 Na2 2.687(6)
C28 H28 0.9500
C28 C27 1.376(8)
C28 C29 1.393(8)
C44 H44 0.9500
C44 C43 1.382(7)
C46 H46 0.9500
C46 C47 1.384(9)
C43 H43 0.9500
C43 C42 1.382(7)
C33 C34 1.400(7)
C33 C38 1.386(7)
C37 H37 0.9500
C37 C38 1.393(8)
C37 C36 1.365(8)
C17 H17 1.0000
C17 C19 1.522(7)
C17 C18 1.525(8)
C25 H25 1.0000
C25 C27 1.501(8)
C25 C26 1.552(7)
C20 H20 0.9500
C20 C19 1.374(7)
C20 C21 1.392(8)
C50 H50 0.9500
C50 C49 1.385(8)
C9 H9 1.0000
C9 C10 1.531(7)
C34 H34 0.9500
C34 C35 1.378(8)
C24 H24 0.9500
C24 C19 1.376(9)
C24 C23 1.390(8)
C40 H40 0.9500
C40 C41 1.393(7)
C56 H56 0.9500
C56 C55 1.390(7)
C38 H38 0.9500
C1 H1 1.0000
C1 C3 1.534(8)
C1 C2 1.533(7)
C3 C8 1.371(7)
C3 C4 1.380(9)
C35 H35 0.9500
C35 C36 1.378(8)
C41 H41 0.9500
C41 C42 1.378(7)
C36 H36 0.9500
C27 C32 1.389(8)
C42 H42 0.9500
C2 H2A 0.9800
C2 H2B 0.9800
C2 H2C 0.9800
C23 H23 0.9500
C23 C22 1.359(9)
C18 H18A 0.9800
C18 H18B 0.9800
C18 H18C 0.9800
C30 H30 0.9500
C30 C29 1.368(8)
C30 C31 1.368(9)
C26 H26A 0.9800
C26 H26B 0.9800
C26 H26C 0.9800
C29 H29 0.9500
C53 H53 0.9500
C53 C52 1.387(7)
C53 C54 1.371(9)
C48 H48 0.9500
C48 C49 1.376(8)
C48 C47 1.359(8)
C55 H55 0.9500
C55 C54 1.368(10)
C22 H22 0.9500
C22 C21 1.367(10)
C8 H8 0.9500
C8 C7 1.400(9)
C10 H10A 0.9800
C10 H10B 0.9800
C10 H10C 0.9800
C49 H49 0.9500
C6 H6 0.9500
C6 C7 1.340(10)
C6 C5 1.387(10)
C52 H52 0.9500
C32 H32 0.9500
C32 C31 1.395(10)
C54 H54 0.9500
C16 H16 0.9500
C16 C15 1.382(9)
C16 Na2 2.924(7)
C14 H14 0.9500
C14 C15 1.356(10)
C14 C13 1.344(11)
C21 H21 0.9500
C47 H47 0.9500
C12 H12 0.9500
C12 C13 1.366(9)
C12 Na2 3.025(7)
C7 H7 0.9500
C15 H15 0.9500
C5 H5 0.9500
C5 C4 1.391(10)
C31 H31 0.9500
C4 H4 0.9500
C13 H13 0.9500

loop_
_geom_torsion_atom_site_label_1
_geom_torsion_atom_site_label_2
_geom_torsion_atom_site_label_3
_geom_torsion_atom_site_label_4
_geom_torsion
P1 N2 C9 C11 165.3(4)
P1 N2 C9 C10 -70.4(6)
P1 N1 C1 C3 162.8(4)
P1 N1 C1 C2 -74.2(6)
P1 C39 C44 C43 -171.6(5)
P1 C39 C40 C41 173.2(5)
P1 C33 C34 C35 179.3(4)
P1 C33 C38 C37 -179.8(5)
P2 N3 C17 C19 138.1(4)
P2 N3 C17 C18 -99.8(5)
P2 C51 C56 C55 170.9(4)
P2 C51 C52 C53 -170.8(4)
P2 C45 C46 C47 171.3(5)
P2 C45 C50 C49 -172.9(5)
P2 N4 C25 C27 139.1(4)
P2 N4 C25 C26 -98.8(5)
Na1 N1 C1 C3 12.8(5)
Na1 N1 C1 C2 135.9(4)
Na1 N3 C17 C19 10.1(7)
Na1 N3 C17 C18 132.1(4)
Na1 N4 C25 C27 -99.1(6)
Na1 N4 C25 C26 23.0(7)
Na1 C3 C8 C7 -91.3(6)
Na1 C3 C4 C5 84.8(7)
Na1 C8 C7 C6 -73.1(7)
N2 P1 N1 Na1 -21.8(4)
N2 P1 N1 C1 -164.6(4)
N2 P1 C39 C44 -166.9(5)
N2 P1 C39 C40 19.2(6)
N2 P1 C33 C34 98.1(5)
N2 P1 C33 C38 -80.9(5)
N1 P1 N2 C9 -152.0(4)
N1 P1 N2 Na2 -0.2(4)
N1 P1 C39 C44 71.3(6)
N1 P1 C39 C40 -102.6(5)
N1 P1 C33 C34 -139.6(5)
N1 P1 C33 C38 41.4(5)
N1 C1 C3 Na1 -10.9(4)
N1 C1 C3 C8 70.3(6)
N1 C1 C3 C4 -105.7(6)
N3 P2 C51 C56 -80.1(5)
N3 P2 C51 C52 91.7(5)
N3 P2 C45 C46 175.1(4)
N3 P2 C45 C50 -11.0(5)
N3 P2 N4 Na1 38.0(2)
N3 P2 N4 C25 179.5(4)
N3 P2 N4 Na2 -33.6(2)
N3 C17 C19 C20 43.3(7)
N3 C17 C19 C24 -140.5(6)
C51 P2 N3 Na1 -160.9(2)
C51 P2 N3 C17 52.1(5)
C51 P2 N3 Na2 -88.6(3)
C51 P2 C45 C46 54.0(5)
C51 P2 C45 C50 -132.1(4)
C51 P2 N4 Na1 158.7(2)
C51 P2 N4 C25 -59.8(5)
C51 P2 N4 Na2 87.1(2)
C51 C56 C55 C54 -0.3(8)
C45 P2 N3 Na1 82.8(2)
C45 P2 N3 C17 -64.1(5)
C45 P2 N3 Na2 155.2(2)
C45 P2 C51 C56 41.7(5)
C45 P2 C51 C52 -146.4(5)
C45 P2 N4 Na1 -84.1(2)
C45 P2 N4 C25 57.4(5)
C45 P2 N4 Na2 -155.7(2)
C45 C46 C47 C48 2.7(9)
C45 C50 C49 C48 0.4(9)
N4 P2 N3 Na1 -39.3(2)
N4 P2 N3 C17 173.8(4)
N4 P2 N3 Na2 33.1(2)
N4 P2 C51 C56 164.4(4)
N4 P2 C51 C52 -23.7(5)
N4 P2 C45 C46 -68.7(5)
N4 P2 C45 C50 105.2(4)
N4 C25 C27 C28 52.4(7)
N4 C25 C27 C32 -130.0(6)
C39 P1 N2 C9 87.4(5)
C39 P1 N2 Na2 -120.9(3)
C39 P1 N1 Na1 102.1(3)
C39 P1 N1 C1 -40.7(5)
C39 P1 C33 C34 -23.7(6)
C39 P1 C33 C38 157.3(4)
C39 C44 C43 C42 -1.5(10)
C39 C40 C41 C42 -1.1(11)
C11 C16 C15 C14 0.9(12)
C11 C12 C13 C14 -1.6(14)
C28 C27 C32 C31 -0.2(9)
C44 C39 C40 C41 -1.1(10)
C44 C43 C42 C41 -0.7(10)
C46 C45 C50 C49 1.3(8)
C33 P1 N2 C9 -28.6(5)
C33 P1 N2 Na2 123.2(3)
C33 P1 N1 Na1 -144.3(3)
C33 P1 N1 C1 72.9(5)
C33 P1 C39 C44 -47.3(6)
C33 P1 C39 C40 138.8(5)
C33 C34 C35 C36 1.0(9)
C25 C27 C32 C31 -177.9(6)
C50 C45 C46 C47 -2.8(8)
C9 C11 C16 C15 173.6(6)
C9 C11 C16 Na2 87.1(5)
C9 C11 C12 C13 -173.2(7)
C9 C11 C12 Na2 -90.0(6)
C34 C33 C38 C37 1.1(9)
C34 C35 C36 C37 0.3(9)
C24 C23 C22 C21 -0.1(10)
C40 C39 C44 C43 2.4(9)
C40 C41 C42 C43 2.0(11)
C19 C20 C21 C22 -0.6(10)
C19 C24 C23 C22 -0.1(10)
C56 C51 C52 C53 1.2(8)
C56 C55 C54 C53 1.9(9)
C38 C33 C34 C35 -1.7(9)
C38 C37 C36 C35 -0.9(10)
C1 C3 C8 Na1 -84.4(4)
C1 C3 C8 C7 -175.8(5)
C1 C3 C4 Na1 91.5(5)
C1 C3 C4 C5 176.3(6)
C3 C8 C7 C6 -1.5(10)
C36 C37 C38 C33 0.2(9)
C27 C28 C29 C30 1.2(10)
C27 C32 C31 C30 1.3(11)
C2 C1 C3 Na1 -135.8(4)
C2 C1 C3 C8 -54.7(7)
C2 C1 C3 C4 129.3(6)
C23 C24 C19 C17 -176.3(5)
C23 C24 C19 C20 0.0(9)
C23 C22 C21 C20 0.5(11)
C18 C17 C19 C20 -78.8(7)
C18 C17 C19 C24 97.4(7)
C26 C25 C27 C28 -70.4(7)
C26 C25 C27 C32 107.2(6)
C29 C28 C27 C25 176.7(5)
C29 C28 C27 C32 -1.0(9)
C29 C30 C31 C32 -1.1(12)
C8 C3 C4 Na1 -84.6(5)
C8 C3 C4 C5 0.2(10)
C49 C48 C47 C46 -0.9(10)
C6 C5 C4 Na1 60.8(8)
C6 C5 C4 C3 0.3(11)
C52 C51 C56 C55 -1.2(8)
C52 C53 C54 C55 -1.9(10)
C54 C53 C52 C51 0.3(9)
C16 C11 C9 N2 -91.8(7)
C16 C11 C9 C10 141.5(6)
C16 C11 C12 C13 2.2(11)
C16 C11 C12 Na2 85.3(5)
C21 C20 C19 C17 176.6(6)
C21 C20 C19 C24 0.3(9)
C47 C48 C49 C50 -0.6(10)
C12 C11 C9 N2 83.3(7)
C12 C11 C9 C10 -43.4(9)
C12 C11 C16 C15 -1.8(10)
C12 C11 C16 Na2 -88.3(6)
C7 C6 C5 C4 -1.5(12)
C15 C14 C13 C12 0.7(15)
C5 C6 C7 C8 2.0(12)
C31 C30 C29 C28 -0.1(11)
C4 C3 C8 Na1 91.7(5)
C4 C3 C8 C7 0.4(9)
C13 C14 C15 C16 -0.3(14)
Na2 N2 C9 C11 8.5(5)
Na2 N2 C9 C10 132.8(4)
Na2 N3 C17 C19 -99.0(5)
Na2 N3 C17 C18 23.0(6)
Na2 N4 C25 C27 7.6(7)
Na2 N4 C25 C26 129.6(4)
Na2 C11 C9 N2 -7.1(4)
Na2 C11 C9 C10 -133.7(5)
Na2 C11 C16 C15 86.5(6)
Na2 C11 C12 C13 -83.2(8)
Na2 C16 C15 C14 68.8(9)
Na2 C12 C13 C14 -64.8(10)
